data_2311387
loop_
_publ_author_name
'Tan, Ming Yueh'
'Crouse, Karen A.'
'Ravoof, Thahira B. S. A.'
'Jotani, Mukesh M.'
'Tiekink, Edward R. T.'

_publ_section_title
;
 Bis(<i>N</i>'-{(<i>E</i>)-[(2<i>E</i>)-1,3-di-phenyl-prop-2-en-1-yl-idene]amino}-<i>N</i>-ethyl-carbamimido-thio-ato-\k<sup>2</sup><i>N</i>',<i>S</i>)zinc(II):
 crystal structure and Hirshfeld surface analysis.
;
_journal_coeditor_code HB7684
_journal_issue 'Pt 7'
_journal_name_full 'Acta crystallographica. Section E, Crystallographic communications'
_journal_page_first 1001
_journal_page_last 1008
_journal_paper_doi 10.1107/S2056989017008064
_journal_volume 73
_journal_year 2017
_chemical_formula_iupac '[Zn (C36 H36 N6 S2)]'
_chemical_formula_moiety 'C36 H36 N6 S2 Zn'
_chemical_formula_sum 'C36 H36 N6 S2 Zn'
_chemical_formula_weight 682.20
_chemical_name_systematic
Bis(<i>N</i>'-{(<i>E</i>)-[(2<i>E</i>)-1,3-diphenylprop-2-en-1-ylidene]amino}-<i>N</i>-ethylcarbamimidothioato-\k^2^<i>N</i>',<i>S</i>)zinc(II)
_space_group_crystal_system monoclinic
_space_group_IT_number 15
_space_group_name_Hall '-C 2yc'
_space_group_name_H-M_alt 'C 1 2/c 1'
_audit_creation_method SHELXL-2014/7
_cell_angle_alpha 90
_cell_angle_beta 91.069(2)
_cell_angle_gamma 90
_cell_formula_units_Z 16
_cell_length_a 38.3604(9)
_cell_length_b 13.6382(3)
_cell_length_c 26.3548(6)
_cell_measurement_reflns_used 15819
_cell_measurement_temperature 100(2)
_cell_measurement_theta_max 27.5119
_cell_measurement_theta_min 3.0861
_cell_volume 13785.6(5)
_computing_cell_refinement
;
CrysAlis PRO (Agilent, 2012)
;
_computing_data_collection
;
CrysAlis PRO (Agilent, 2012)
;
_computing_data_reduction
;
CrysAlis PRO (Agilent, 2012)
;
_computing_molecular_graphics
;
ORTEP-3 for Windows (Farrugia, 2012), <i>QMol</i> (Gans & Shalloway,
2001) and
DIAMOND (Brandenburg, 2006)
;
_computing_publication_material
;
publCIF (Westrip, 2010)
;
_computing_structure_refinement
;
<i>SHELXL2014/7</i> (Sheldrick, 2015)
;
_computing_structure_solution
;
SHELXS97 (Sheldrick, 2008)
;
_diffrn_ambient_temperature 100(2)
_diffrn_detector_area_resol_mean 10.4041
_diffrn_measured_fraction_theta_full 0.998
_diffrn_measured_fraction_theta_max 0.998
_diffrn_measurement_device_type 'Agilent Technologies SuperNova Dual diffractometer with Atlas detector'
_diffrn_measurement_method '\w scan'
_diffrn_radiation_monochromator Mirror
_diffrn_radiation_source 'SuperNova (Mo) X-ray Source'
_diffrn_radiation_type MoK\a
_diffrn_radiation_wavelength 0.71073
_diffrn_reflns_av_R_equivalents 0.0304
_diffrn_reflns_limit_h_max 48
_diffrn_reflns_limit_h_min -49
_diffrn_reflns_limit_k_max 14
_diffrn_reflns_limit_k_min -17
_diffrn_reflns_limit_l_max 22
_diffrn_reflns_limit_l_min -34
_diffrn_reflns_number 37452
_diffrn_reflns_theta_full 27.499
_diffrn_reflns_theta_max 27.499
_diffrn_reflns_theta_min 3.092
_diffrn_standards_decay_% 0
_diffrn_standards_interval_count 0
_diffrn_standards_interval_time 0
_diffrn_standards_number 0
_exptl_absorpt_coefficient_mu 0.868
_exptl_absorpt_correction_T_max 0.830
_exptl_absorpt_correction_T_min 0.782
_exptl_absorpt_correction_type gaussian
_exptl_absorpt_process_details
;
(CrysAlis PRO; Agilent, 2012)
;
_exptl_crystal_colour yellow
_exptl_crystal_density_diffrn 1.315
_exptl_crystal_description cube
_exptl_crystal_F_000 5696
_exptl_crystal_size_max 0.300
_exptl_crystal_size_mid 0.300
_exptl_crystal_size_min 0.300
_refine_diff_density_max 1.237
_refine_diff_density_min -0.480
_refine_ls_extinction_method none
_refine_ls_goodness_of_fit_ref 1.039
_refine_ls_hydrogen_treatment mixed
_refine_ls_matrix_type full
_refine_ls_number_parameters 827
_refine_ls_number_reflns 15816
_refine_ls_number_restraints 4
_refine_ls_restrained_S_all 1.039
_refine_ls_R_factor_all 0.0515
_refine_ls_R_factor_gt 0.0369
_refine_ls_shift/su_max 0.002
_refine_ls_shift/su_mean 0.000
_refine_ls_structure_factor_coef Fsqd
_refine_ls_weighting_details 'w=1/[\s^2^(Fo^2^)+(0.0268P)^2^+19.4617P] where P=(Fo^2^+2Fc^2^)/3'
_refine_ls_weighting_scheme calc
_refine_ls_wR_factor_gt 0.0758
_refine_ls_wR_factor_ref 0.0838
_reflns_number_gt 12855
_reflns_number_total 15816
_reflns_threshold_expression 'I > 2\s(I)'
_cod_data_source_file hb7684sup1.cif
_cod_data_source_block I
_cod_original_sg_symbol_H-M 'C 2/c'
_cod_database_code 2311387
_shelx_space_group_comment
;
The symmetry employed for this shelxl refinement is uniquely defined
by the following loop, which should always be used as a source of
symmetry information in preference to the above space-group names.
They are only intended as comments.
;
_shelx_estimated_absorpt_t_min 0.781
_shelx_estimated_absorpt_t_max 0.781

loop_
_space_group_symop_operation_xyz
'x, y, z'
'-x, y, -z+1/2'
'x+1/2, y+1/2, z'
'-x+1/2, y+1/2, -z+1/2'
'-x, -y, -z'
'x, -y, z-1/2'
'-x+1/2, -y+1/2, -z'
'x+1/2, -y+1/2, z-1/2'

loop_
_atom_site_type_symbol
_atom_site_label
_atom_site_fract_x
_atom_site_fract_y
_atom_site_fract_z
_atom_site_U_iso_or_equiv
_atom_site_adp_type
_atom_site_calc_flag
_atom_site_occupancy
Zn Zn1 0.18173(2) 0.22341(2) 0.28606(2) 0.01520(6) Uani d 1
S S1 0.15381(2) 0.14511(4) 0.35017(2) 0.02303(12) Uani d 1
S S2 0.18175(2) 0.15280(4) 0.20811(2) 0.01718(10) Uani d 1
N N1 0.11691(5) 0.24993(13) 0.41537(7) 0.0209(4) Uani d 1
H H1N 0.1105(6) 0.3059(10) 0.4281(8) 0.025 Uiso d 1
N N2 0.14118(4) 0.34387(12) 0.35625(6) 0.0167(3) Uani d 1
N N3 0.16200(4) 0.35198(12) 0.31407(6) 0.0151(3) Uani d 1
N N4 0.23674(4) 0.17761(14) 0.15053(6) 0.0215(4) Uani d 1
H H4N 0.2574(3) 0.2004(17) 0.1460(9) 0.026 Uiso d 1
N N5 0.24781(4) 0.22317(12) 0.23164(6) 0.0153(3) Uani d 1
N N6 0.23457(4) 0.24038(12) 0.27890(6) 0.0138(3) Uani d 1
C C1 0.13684(5) 0.25411(15) 0.37405(7) 0.0168(4) Uani d 1
C C2 0.10863(6) 0.16246(16) 0.44418(8) 0.0240(5) Uani d 1
H H2A 0.1050 0.1069 0.4205 0.029 Uiso calc 1
H H2B 0.0866 0.1732 0.4624 0.029 Uiso calc 1
C C3 0.13712(6) 0.1363(2) 0.48203(10) 0.0404(6) Uani d 1
H H3A 0.1590 0.1260 0.4642 0.061 Uiso calc 1
H H3B 0.1308 0.0761 0.4999 0.061 Uiso calc 1
H H3C 0.1401 0.1898 0.5065 0.061 Uiso calc 1
C C4 0.17428(5) 0.44016(14) 0.30504(7) 0.0151(4) Uani d 1
C C5 0.17094(5) 0.52141(15) 0.34000(7) 0.0163(4) Uani d 1
H H5 0.1634 0.5076 0.3734 0.020 Uiso calc 1
C C6 0.17784(5) 0.61502(15) 0.32811(7) 0.0170(4) Uani d 1
H H6 0.1847 0.6271 0.2942 0.020 Uiso calc 1
C C7 0.17592(5) 0.70083(15) 0.36164(8) 0.0169(4) Uani d 1
C C8 0.18236(5) 0.79338(15) 0.34113(8) 0.0194(4) Uani d 1
H H8 0.1871 0.7992 0.3060 0.023 Uiso calc 1
C C9 0.18193(5) 0.87665(16) 0.37105(9) 0.0239(5) Uani d 1
H H9 0.1861 0.9391 0.3564 0.029 Uiso calc 1
C C10 0.17540(6) 0.86904(16) 0.42231(9) 0.0263(5) Uani d 1
H H10 0.1753 0.9260 0.4430 0.032 Uiso calc 1
C C11 0.16894(6) 0.77787(17) 0.44327(8) 0.0274(5) Uani d 1
H H11 0.1644 0.7727 0.4785 0.033 Uiso calc 1
C C12 0.16906(5) 0.69427(16) 0.41363(8) 0.0221(5) Uani d 1
H H12 0.1645 0.6322 0.4285 0.026 Uiso calc 1
C C13 0.19356(5) 0.45041(14) 0.25683(7) 0.0141(4) Uani d 1
C C14 0.17819(5) 0.41984(15) 0.21118(7) 0.0177(4) Uani d 1
H H14 0.1549 0.3964 0.2106 0.021 Uiso calc 1
C C15 0.19675(6) 0.42343(15) 0.16651(8) 0.0210(4) Uani d 1
H H15 0.1861 0.4036 0.1354 0.025 Uiso calc 1
C C16 0.23107(5) 0.45622(15) 0.16752(8) 0.0205(4) Uani d 1
H H16 0.2441 0.4569 0.1372 0.025 Uiso calc 1
C C17 0.24639(5) 0.48789(15) 0.21253(8) 0.0188(4) Uani d 1
H H17 0.2698 0.5109 0.2129 0.023 Uiso calc 1
C C18 0.22768(5) 0.48614(14) 0.25713(7) 0.0156(4) Uani d 1
H H18 0.2381 0.5092 0.2879 0.019 Uiso calc 1
C C19 0.22494(5) 0.18887(14) 0.19800(7) 0.0158(4) Uani d 1
C C20 0.21685(6) 0.1434(2) 0.10634(8) 0.0307(5) Uani d 1
H H20A 0.1958 0.1847 0.1016 0.037 Uiso calc 1
H H20B 0.2091 0.0751 0.1121 0.037 Uiso calc 1
C C21 0.23816(8) 0.1477(3) 0.05985(9) 0.0517(8) Uani d 1
H H21A 0.2450 0.2157 0.0534 0.078 Uiso calc 1
H H21B 0.2245 0.1227 0.0309 0.078 Uiso calc 1
H H21C 0.2591 0.1073 0.0647 0.078 Uiso calc 1
C C22 0.25651(5) 0.27184(14) 0.31400(7) 0.0159(4) Uani d 1
C C23 0.24220(5) 0.29792(15) 0.36244(7) 0.0188(4) Uani d 1
H H23 0.2179 0.2878 0.3665 0.023 Uiso calc 1
C C24 0.25988(6) 0.33495(17) 0.40216(8) 0.0239(5) Uani d 1
H H24 0.2843 0.3432 0.3990 0.029 Uiso calc 1
C C25 0.24426(6) 0.36381(17) 0.45037(8) 0.0261(5) Uani d 1
C C26 0.20847(6) 0.37796(18) 0.45568(8) 0.0300(5) Uani d 1
H H26 0.1933 0.3694 0.4271 0.036 Uiso calc 1
C C27 0.19487(7) 0.4042(2) 0.50186(9) 0.0386(6) Uani d 1
H H27 0.1705 0.4139 0.5048 0.046 Uiso calc 1
C C28 0.21669(7) 0.4165(2) 0.54402(9) 0.0422(7) Uani d 1
H H28 0.2073 0.4339 0.5759 0.051 Uiso calc 1
C C29 0.25221(7) 0.4033(2) 0.53937(9) 0.0420(7) Uani d 1
H H29 0.2672 0.4112 0.5681 0.050 Uiso calc 1
C C30 0.26593(7) 0.3784(2) 0.49281(9) 0.0354(6) Uani d 1
H H30 0.2904 0.3713 0.4897 0.043 Uiso calc 1
C C31 0.29471(5) 0.28225(15) 0.30474(7) 0.0174(4) Uani d 1
C C32 0.31570(5) 0.19919(16) 0.30292(7) 0.0201(4) Uani d 1
H H32 0.3059 0.1363 0.3086 0.024 Uiso calc 1
C C33 0.35100(6) 0.20793(17) 0.29278(8) 0.0251(5) Uani d 1
H H33 0.3652 0.1510 0.2919 0.030 Uiso calc 1
C C34 0.36554(6) 0.29898(18) 0.28396(9) 0.0297(5) Uani d 1
H H34 0.3895 0.3045 0.2759 0.036 Uiso calc 1
C C35 0.34490(6) 0.38236(18) 0.28701(9) 0.0281(5) Uani d 1
H H35 0.3549 0.4452 0.2818 0.034 Uiso calc 1
C C36 0.30974(5) 0.37415(16) 0.29771(8) 0.0218(4) Uani d 1
H H36 0.2958 0.4315 0.3003 0.026 Uiso calc 1
Zn Zn2 0.09256(2) 0.62509(2) 0.50259(2) 0.01479(6) Uani d 1
S S3 0.09646(2) 0.48949(4) 0.45303(2) 0.01870(11) Uani d 1
S S4 0.13339(2) 0.67287(4) 0.56165(2) 0.01954(11) Uani d 1
N N7 0.08819(4) 0.49976(13) 0.35350(6) 0.0174(4) Uani d 1
H H7N 0.1005(5) 0.4464(11) 0.3560(8) 0.021 Uiso d 1
N N8 0.07995(4) 0.64722(12) 0.39142(6) 0.0158(3) Uani d 1
N N9 0.08139(4) 0.70030(12) 0.43591(6) 0.0154(3) Uani d 1
N N10 0.11345(5) 0.74709(17) 0.64894(7) 0.0315(5) Uani d 1
H H10N 0.1359(3) 0.7553(19) 0.6528(9) 0.038 Uiso d 1
N N11 0.06752(4) 0.70684(13) 0.59836(6) 0.0185(4) Uani d 1
N N12 0.05551(4) 0.66810(12) 0.55301(6) 0.0150(3) Uani d 1
C C37 0.08771(5) 0.55407(15) 0.39636(7) 0.0151(4) Uani d 1
C C38 0.08438(6) 0.54449(17) 0.30322(7) 0.0220(5) Uani d 1
H H38A 0.0963 0.5030 0.2781 0.026 Uiso calc 1
H H38B 0.0959 0.6095 0.3035 0.026 Uiso calc 1
C C39 0.04633(6) 0.5567(2) 0.28717(8) 0.0317(5) Uani d 1
H H39A 0.0351 0.4922 0.2855 0.048 Uiso calc 1
H H39B 0.0449 0.5878 0.2537 0.048 Uiso calc 1
H H39C 0.0344 0.5978 0.3119 0.048 Uiso calc 1
C C40 0.07469(5) 0.79387(15) 0.43138(7) 0.0157(4) Uani d 1
C C41 0.07700(5) 0.85264(15) 0.47690(7) 0.0181(4) Uani d 1
H H41 0.0890 0.8251 0.5053 0.022 Uiso calc 1
C C42 0.06363(5) 0.94259(15) 0.48250(7) 0.0191(4) Uani d 1
H H42 0.0524 0.9716 0.4538 0.023 Uiso calc 1
C C43 0.06507(6) 0.99939(16) 0.52936(8) 0.0234(5) Uani d 1
C C44 0.04271(7) 1.07947(17) 0.53472(9) 0.0335(6) Uani d 1
H H44 0.0270 1.0961 0.5078 0.040 Uiso calc 1
C C45 0.04319(10) 1.1348(2) 0.57862(11) 0.0568(9) Uani d 1
H H45 0.0276 1.1884 0.5819 0.068 Uiso calc 1
C C46 0.06614(12) 1.1125(2) 0.61746(11) 0.0708(12) Uani d 1
H H46 0.0666 1.1511 0.6474 0.085 Uiso calc 1
C C47 0.08860(10) 1.0336(2) 0.61298(10) 0.0592(10) Uani d 1
H H47 0.1044 1.0182 0.6400 0.071 Uiso calc 1
C C48 0.08810(7) 0.97724(18) 0.56942(8) 0.0348(6) Uani d 1
H H48 0.1035 0.9231 0.5667 0.042 Uiso calc 1
C C49 0.06507(5) 0.83867(15) 0.38153(7) 0.0178(4) Uani d 1
C C50 0.08664(6) 0.90851(16) 0.36002(8) 0.0221(5) Uani d 1
H H50 0.1071 0.9298 0.3777 0.027 Uiso calc 1
C C51 0.07828(7) 0.94734(17) 0.31242(8) 0.0307(5) Uani d 1
H H51 0.0934 0.9938 0.2973 0.037 Uiso calc 1
C C52 0.04817(8) 0.91847(19) 0.28721(9) 0.0383(6) Uani d 1
H H52 0.0423 0.9456 0.2550 0.046 Uiso calc 1
C C53 0.02658(8) 0.8502(2) 0.30887(10) 0.0424(7) Uani d 1
H H53 0.0057 0.8311 0.2917 0.051 Uiso calc 1
C C54 0.03516(6) 0.80927(18) 0.35533(9) 0.0299(5) Uani d 1
H H54 0.0205 0.7607 0.3695 0.036 Uiso calc 1
C C55 0.10145(5) 0.70964(16) 0.60429(7) 0.0189(4) Uani d 1
C C56 0.09005(6) 0.7936(2) 0.68573(9) 0.0394(7) Uani d 1
H H56A 0.1035 0.8408 0.7069 0.047 Uiso calc 1
H H56B 0.0716 0.8304 0.6672 0.047 Uiso calc 1
C C57 0.07404(9) 0.7204(2) 0.71847(11) 0.0536(8) Uani d 1
H H57A 0.0610 0.6731 0.6975 0.080 Uiso calc 1
H H57B 0.0581 0.7530 0.7418 0.080 Uiso calc 1
H H57C 0.0923 0.6861 0.7380 0.080 Uiso calc 1
C C58 0.02184(5) 0.67592(15) 0.54521(7) 0.0150(4) Uani d 1
C C59 0.00695(5) 0.63366(15) 0.49947(7) 0.0163(4) Uani d 1
H H59 0.0216 0.5953 0.4787 0.020 Uiso calc 1
C C60 -0.02650(5) 0.64535(15) 0.48458(7) 0.0163(4) Uani d 1
H H60 -0.0408 0.6829 0.5063 0.020 Uiso calc 1
C C61 -0.04328(5) 0.60656(15) 0.43862(7) 0.0173(4) Uani d 1
C C62 -0.02457(5) 0.56030(15) 0.40025(7) 0.0202(4) Uani d 1
H H62 0.0001 0.5554 0.4031 0.024 Uiso calc 1
C C63 -0.04178(6) 0.52170(17) 0.35816(8) 0.0253(5) Uani d 1
H H63 -0.0289 0.4901 0.3324 0.030 Uiso calc 1
C C64 -0.07776(6) 0.52884(18) 0.35333(8) 0.0283(5) Uani d 1
H H64 -0.0895 0.5013 0.3246 0.034 Uiso calc 1
C C65 -0.09651(6) 0.57606(18) 0.39027(8) 0.0266(5) Uani d 1
H H65 -0.1211 0.5818 0.3868 0.032 Uiso calc 1
C C66 -0.07939(5) 0.61493(16) 0.43230(8) 0.0221(5) Uani d 1
H H66 -0.0924 0.6480 0.4574 0.027 Uiso calc 1
C C67 -0.00047(5) 0.72828(15) 0.58235(7) 0.0152(4) Uani d 1
C C68 0.00366(5) 0.82902(16) 0.58950(8) 0.0201(4) Uani d 1
H H68 0.0202 0.8639 0.5701 0.024 Uiso calc 1
C C69 -0.01618(6) 0.87864(16) 0.62458(8) 0.0227(5) Uani d 1
H H69 -0.0136 0.9475 0.6288 0.027 Uiso calc 1
C C70 -0.03976(6) 0.82737(16) 0.65346(8) 0.0236(5) Uani d 1
H H70 -0.0530 0.8609 0.6781 0.028 Uiso calc 1
C C71 -0.04412(5) 0.72761(16) 0.64660(8) 0.0222(5) Uani d 1
H H71 -0.0604 0.6928 0.6665 0.027 Uiso calc 1
C C72 -0.02476(5) 0.67807(15) 0.61072(8) 0.0192(4) Uani d 1
H H72 -0.0281 0.6098 0.6056 0.023 Uiso calc 1

loop_
_atom_site_aniso_label
_atom_site_aniso_U_11
_atom_site_aniso_U_22
_atom_site_aniso_U_33
_atom_site_aniso_U_12
_atom_site_aniso_U_13
_atom_site_aniso_U_23
Zn1 0.01408(11) 0.01313(12) 0.01848(11) 0.00079(9) 0.00292(9) -0.00149(9)
S1 0.0274(3) 0.0121(2) 0.0300(3) 0.0016(2) 0.0121(2) 0.0022(2)
S2 0.0148(2) 0.0176(2) 0.0192(2) -0.00086(19) -0.00143(19) -0.0026(2)
N1 0.0240(9) 0.0138(9) 0.0253(9) 0.0008(7) 0.0110(7) 0.0027(8)
N2 0.0158(8) 0.0139(8) 0.0206(8) 0.0012(7) 0.0073(7) 0.0008(7)
N3 0.0136(8) 0.0138(8) 0.0179(8) 0.0017(6) 0.0039(6) 0.0006(7)
N4 0.0153(9) 0.0314(11) 0.0178(8) 0.0006(8) 0.0004(7) -0.0059(8)
N5 0.0161(8) 0.0167(9) 0.0130(8) 0.0024(7) 0.0014(6) -0.0020(7)
N6 0.0145(8) 0.0132(8) 0.0137(8) 0.0014(6) 0.0011(6) -0.0005(7)
C1 0.0154(9) 0.0146(10) 0.0204(10) 0.0002(8) 0.0034(8) 0.0002(8)
C2 0.0221(11) 0.0212(11) 0.0289(11) -0.0018(9) 0.0092(9) 0.0069(10)
C3 0.0305(13) 0.0499(17) 0.0407(14) -0.0037(12) 0.0011(11) 0.0204(13)
C4 0.0116(9) 0.0147(10) 0.0189(10) 0.0018(7) 0.0014(7) 0.0015(8)
C5 0.0145(9) 0.0181(10) 0.0165(9) -0.0001(8) 0.0040(7) -0.0001(8)
C6 0.0153(9) 0.0190(10) 0.0166(9) 0.0001(8) 0.0021(8) -0.0019(8)
C7 0.0126(9) 0.0155(10) 0.0228(10) 0.0000(8) 0.0040(8) -0.0014(8)
C8 0.0184(10) 0.0184(11) 0.0214(10) 0.0020(8) 0.0042(8) -0.0001(9)
C9 0.0225(11) 0.0145(10) 0.0350(12) -0.0024(9) 0.0058(9) 0.0005(10)
C10 0.0243(11) 0.0201(11) 0.0347(12) -0.0018(9) 0.0078(9) -0.0123(10)
C11 0.0276(12) 0.0312(13) 0.0236(11) -0.0059(10) 0.0070(9) -0.0064(10)
C12 0.0239(11) 0.0191(11) 0.0235(11) -0.0058(9) 0.0065(9) -0.0008(9)
C13 0.0163(9) 0.0087(9) 0.0174(9) 0.0012(7) 0.0014(7) 0.0013(8)
C14 0.0169(10) 0.0138(10) 0.0225(10) -0.0016(8) -0.0004(8) 0.0017(8)
C15 0.0273(11) 0.0178(11) 0.0177(10) -0.0005(9) -0.0030(8) 0.0011(9)
C16 0.0254(11) 0.0192(11) 0.0170(10) 0.0019(9) 0.0055(8) 0.0014(9)
C17 0.0165(10) 0.0176(10) 0.0222(10) 0.0002(8) 0.0033(8) 0.0023(9)
C18 0.0187(10) 0.0130(10) 0.0150(9) -0.0005(8) 0.0004(8) -0.0004(8)
C19 0.0152(9) 0.0133(10) 0.0188(10) 0.0034(8) -0.0001(8) -0.0003(8)
C20 0.0284(12) 0.0446(15) 0.0190(10) -0.0011(11) -0.0034(9) -0.0063(11)
C21 0.0464(17) 0.088(2) 0.0214(12) -0.0107(16) 0.0011(11) -0.0106(14)
C22 0.0181(10) 0.0125(10) 0.0171(9) 0.0022(8) -0.0001(8) 0.0006(8)
C23 0.0185(10) 0.0207(11) 0.0173(10) 0.0017(8) -0.0004(8) -0.0010(9)
C24 0.0213(11) 0.0280(12) 0.0224(11) 0.0044(9) -0.0029(9) -0.0020(9)
C25 0.0291(12) 0.0303(13) 0.0188(10) 0.0037(10) -0.0021(9) -0.0071(10)
C26 0.0293(12) 0.0386(14) 0.0219(11) 0.0030(11) -0.0036(9) -0.0076(10)
C27 0.0323(14) 0.0544(18) 0.0293(13) 0.0014(12) 0.0050(10) -0.0133(13)
C28 0.0453(16) 0.0587(19) 0.0228(12) -0.0010(14) 0.0055(11) -0.0167(13)
C29 0.0453(16) 0.0574(18) 0.0230(12) 0.0018(14) -0.0090(11) -0.0131(12)
C30 0.0309(13) 0.0492(16) 0.0259(12) 0.0036(12) -0.0050(10) -0.0121(12)
C31 0.0177(10) 0.0199(11) 0.0144(9) -0.0007(8) -0.0047(8) -0.0005(8)
C32 0.0204(10) 0.0201(11) 0.0198(10) 0.0004(8) -0.0037(8) -0.0011(9)
C33 0.0200(11) 0.0282(12) 0.0269(11) 0.0085(9) -0.0038(9) -0.0002(10)
C34 0.0148(10) 0.0368(14) 0.0376(13) -0.0014(10) -0.0021(9) -0.0004(11)
C35 0.0229(11) 0.0263(12) 0.0351(13) -0.0058(10) -0.0039(10) 0.0023(10)
C36 0.0184(10) 0.0210(11) 0.0257(11) 0.0011(9) -0.0051(8) -0.0027(9)
Zn2 0.01392(11) 0.01808(12) 0.01235(11) 0.00177(9) 0.00010(8) 0.00002(9)
S3 0.0247(3) 0.0162(2) 0.0153(2) 0.0031(2) 0.00224(19) 0.0012(2)
S4 0.0124(2) 0.0311(3) 0.0151(2) 0.0007(2) -0.00026(18) 0.0001(2)
N7 0.0209(9) 0.0161(9) 0.0155(8) 0.0032(7) 0.0034(7) -0.0007(7)
N8 0.0176(8) 0.0169(9) 0.0130(8) 0.0020(7) 0.0015(6) -0.0028(7)
N9 0.0147(8) 0.0189(9) 0.0125(7) 0.0019(7) -0.0004(6) -0.0019(7)
N10 0.0151(9) 0.0583(14) 0.0210(9) 0.0013(9) -0.0034(8) -0.0149(10)
N11 0.0154(8) 0.0270(10) 0.0132(8) 0.0012(7) -0.0013(6) -0.0030(7)
N12 0.0161(8) 0.0166(9) 0.0122(7) -0.0002(7) -0.0004(6) -0.0010(7)
C37 0.0115(9) 0.0182(10) 0.0158(9) 0.0005(8) 0.0028(7) -0.0009(8)
C38 0.0265(11) 0.0252(12) 0.0144(9) 0.0023(9) 0.0029(8) -0.0030(9)
C39 0.0297(13) 0.0444(15) 0.0208(11) 0.0048(11) -0.0039(9) -0.0037(11)
C40 0.0132(9) 0.0185(10) 0.0156(9) 0.0018(8) 0.0010(7) -0.0006(8)
C41 0.0201(10) 0.0197(11) 0.0145(9) -0.0012(8) -0.0022(8) 0.0020(8)
C42 0.0213(10) 0.0203(11) 0.0155(9) -0.0034(8) 0.0015(8) 0.0018(9)
C43 0.0378(13) 0.0163(11) 0.0166(10) -0.0101(9) 0.0087(9) -0.0013(9)
C44 0.0567(16) 0.0177(11) 0.0269(12) -0.0043(11) 0.0189(11) 0.0011(10)
C45 0.116(3) 0.0187(13) 0.0368(16) -0.0011(16) 0.0347(17) -0.0045(12)
C46 0.158(4) 0.0300(16) 0.0247(14) -0.023(2) 0.0151(19) -0.0127(13)
C47 0.116(3) 0.0389(18) 0.0225(13) -0.0262(19) -0.0109(15) -0.0036(13)
C48 0.0559(17) 0.0258(13) 0.0224(11) -0.0146(12) -0.0042(11) -0.0001(10)
C49 0.0235(10) 0.0158(10) 0.0140(9) 0.0056(8) -0.0017(8) -0.0019(8)
C50 0.0258(11) 0.0193(11) 0.0213(10) 0.0063(9) 0.0030(9) -0.0003(9)
C51 0.0472(15) 0.0202(12) 0.0250(11) 0.0106(11) 0.0119(11) 0.0057(10)
C52 0.0688(19) 0.0274(13) 0.0181(11) 0.0112(13) -0.0101(12) 0.0009(10)
C53 0.0571(18) 0.0342(15) 0.0349(14) -0.0029(13) -0.0286(13) 0.0050(12)
C54 0.0344(13) 0.0257(12) 0.0292(12) -0.0015(10) -0.0114(10) 0.0051(10)
C55 0.0170(10) 0.0225(11) 0.0171(9) 0.0009(8) -0.0008(8) 0.0000(9)
C56 0.0274(13) 0.0653(19) 0.0252(12) -0.0023(13) -0.0055(10) -0.0137(13)
C57 0.066(2) 0.055(2) 0.0391(16) 0.0093(16) 0.0059(14) -0.0032(15)
C58 0.0140(9) 0.0160(10) 0.0151(9) -0.0012(8) 0.0009(7) 0.0016(8)
C59 0.0173(10) 0.0168(10) 0.0149(9) -0.0005(8) 0.0013(8) -0.0017(8)
C60 0.0181(10) 0.0160(10) 0.0148(9) -0.0003(8) 0.0017(8) -0.0010(8)
C61 0.0178(10) 0.0163(10) 0.0177(10) -0.0015(8) -0.0020(8) 0.0032(8)
C62 0.0195(10) 0.0215(11) 0.0194(10) -0.0002(9) -0.0029(8) 0.0003(9)
C63 0.0326(12) 0.0253(12) 0.0179(10) -0.0010(10) -0.0009(9) -0.0035(9)
C64 0.0332(13) 0.0322(13) 0.0193(10) -0.0073(10) -0.0105(9) 0.0005(10)
C65 0.0205(11) 0.0367(14) 0.0223(11) -0.0051(10) -0.0070(9) 0.0061(10)
C66 0.0202(10) 0.0274(12) 0.0187(10) 0.0000(9) 0.0001(8) 0.0038(9)
C67 0.0127(9) 0.0197(10) 0.0131(9) 0.0017(8) -0.0026(7) -0.0006(8)
C68 0.0177(10) 0.0203(11) 0.0222(10) -0.0014(8) 0.0012(8) 0.0005(9)
C69 0.0278(11) 0.0148(10) 0.0254(11) 0.0024(9) -0.0008(9) -0.0028(9)
C70 0.0255(11) 0.0242(12) 0.0214(10) 0.0047(9) 0.0060(9) -0.0045(9)
C71 0.0212(11) 0.0227(11) 0.0228(10) -0.0010(9) 0.0070(8) -0.0017(9)
C72 0.0195(10) 0.0159(10) 0.0222(10) -0.0004(8) 0.0004(8) -0.0018(9)

loop_
_atom_type_symbol
_atom_type_description
_atom_type_scat_dispersion_real
_atom_type_scat_dispersion_imag
_atom_type_scat_source
C C 0.0033 0.0016 'International Tables Vol C Tables 4.2.6.8 and 6.1.1.4'
H H 0.0000 0.0000 'International Tables Vol C Tables 4.2.6.8 and 6.1.1.4'
N N 0.0061 0.0033 'International Tables Vol C Tables 4.2.6.8 and 6.1.1.4'
S S 0.1246 0.1234 'International Tables Vol C Tables 4.2.6.8 and 6.1.1.4'
Zn Zn 0.2839 1.4301 'International Tables Vol C Tables 4.2.6.8 and 6.1.1.4'

loop_
_exptl_crystal_face_index_h
_exptl_crystal_face_index_k
_exptl_crystal_face_index_l
_exptl_crystal_face_perp_dist
-12 19 1 0.0990
-55 1 -4 0.1431
-23 -17 -1 0.2009
15 18 0 0.1272
39 -4 24 0.1511
35 6 24 0.1498
33 0 -31 0.0930
-29 1 -31 0.1168
-2 -18 7 0.1636
6 -1 37 0.1270
32 6 27 0.1395
31 -11 -22 0.1590
-34 5 27 0.1136
-32 16 -6 0.1206

loop_
_geom_angle_atom_site_label_1
_geom_angle_atom_site_label_2
_geom_angle_atom_site_label_3
_geom_angle
_geom_angle_publ_flag
S1 Zn1 S2 118.67(2) y
S1 Zn1 N3 87.25(5) y
S1 Zn1 N6 126.78(5) y
S2 Zn1 N3 134.00(5) y
S2 Zn1 N6 87.00(5) y
N3 Zn1 N6 107.95(6) y
C1 S1 Zn1 92.96(7) ?
C19 S2 Zn1 91.99(7) ?
C1 N1 C2 126.29(18) ?
C1 N1 H1N 116.4(15) ?
C2 N1 H1N 116.8(15) ?
C1 N2 N3 115.89(16) ?
C4 N3 N2 115.61(16) ?
C4 N3 Zn1 125.47(12) ?
N2 N3 Zn1 116.26(12) ?
C19 N4 C20 126.77(18) ?
C19 N4 H4N 114.5(16) ?
C20 N4 H4N 118.2(16) ?
C19 N5 N6 114.62(16) ?
C22 N6 N5 116.88(16) ?
C22 N6 Zn1 126.45(13) ?
N5 N6 Zn1 116.52(12) ?
N2 C1 N1 113.83(17) ?
N2 C1 S1 127.62(15) ?
N1 C1 S1 118.55(15) ?
N1 C2 C3 112.14(19) ?
N1 C2 H2A 109.2 ?
C3 C2 H2A 109.2 ?
N1 C2 H2B 109.2 ?
C3 C2 H2B 109.2 ?
H2A C2 H2B 107.9 ?
C2 C3 H3A 109.5 ?
C2 C3 H3B 109.5 ?
H3A C3 H3B 109.5 ?
C2 C3 H3C 109.5 ?
H3A C3 H3C 109.5 ?
H3B C3 H3C 109.5 ?
N3 C4 C5 123.26(17) ?
N3 C4 C13 115.20(17) ?
C5 C4 C13 121.49(17) ?
C6 C5 C4 124.01(18) ?
C6 C5 H5 118.0 ?
C4 C5 H5 118.0 ?
C5 C6 C7 127.24(18) ?
C5 C6 H6 116.4 ?
C7 C6 H6 116.4 ?
C8 C7 C12 118.24(18) ?
C8 C7 C6 118.42(17) ?
C12 C7 C6 123.30(18) ?
C9 C8 C7 121.16(19) ?
C9 C8 H8 119.4 ?
C7 C8 H8 119.4 ?
C10 C9 C8 120.0(2) ?
C10 C9 H9 120.0 ?
C8 C9 H9 120.0 ?
C9 C10 C11 119.6(2) ?
C9 C10 H10 120.2 ?
C11 C10 H10 120.2 ?
C12 C11 C10 120.9(2) ?
C12 C11 H11 119.6 ?
C10 C11 H11 119.6 ?
C11 C12 C7 120.1(2) ?
C11 C12 H12 119.9 ?
C7 C12 H12 119.9 ?
C14 C13 C18 119.38(17) ?
C14 C13 C4 120.00(17) ?
C18 C13 C4 120.55(17) ?
C15 C14 C13 120.42(19) ?
C15 C14 H14 119.8 ?
C13 C14 H14 119.8 ?
C14 C15 C16 119.71(19) ?
C14 C15 H15 120.1 ?
C16 C15 H15 120.1 ?
C17 C16 C15 120.26(18) ?
C17 C16 H16 119.9 ?
C15 C16 H16 119.9 ?
C16 C17 C18 120.16(19) ?
C16 C17 H17 119.9 ?
C18 C17 H17 119.9 ?
C17 C18 C13 120.02(18) ?
C17 C18 H18 120.0 ?
C13 C18 H18 120.0 ?
N5 C19 N4 115.66(17) ?
N5 C19 S2 127.95(15) ?
N4 C19 S2 116.36(15) ?
N4 C20 C21 111.0(2) ?
N4 C20 H20A 109.4 ?
C21 C20 H20A 109.4 ?
N4 C20 H20B 109.4 ?
C21 C20 H20B 109.4 ?
H20A C20 H20B 108.0 ?
C20 C21 H21A 109.5 ?
C20 C21 H21B 109.5 ?
H21A C21 H21B 109.5 ?
C20 C21 H21C 109.5 ?
H21A C21 H21C 109.5 ?
H21B C21 H21C 109.5 ?
N6 C22 C23 117.06(17) ?
N6 C22 C31 122.24(17) ?
C23 C22 C31 120.69(17) ?
C24 C23 C22 126.2(2) ?
C24 C23 H23 116.9 ?
C22 C23 H23 116.9 ?
C23 C24 C25 124.7(2) ?
C23 C24 H24 117.6 ?
C25 C24 H24 117.6 ?
C26 C25 C30 118.2(2) ?
C26 C25 C24 122.8(2) ?
C30 C25 C24 119.0(2) ?
C27 C26 C25 120.9(2) ?
C27 C26 H26 119.6 ?
C25 C26 H26 119.6 ?
C26 C27 C28 120.3(2) ?
C26 C27 H27 119.9 ?
C28 C27 H27 119.9 ?
C29 C28 C27 119.6(2) ?
C29 C28 H28 120.2 ?
C27 C28 H28 120.2 ?
C28 C29 C30 120.1(2) ?
C28 C29 H29 119.9 ?
C30 C29 H29 119.9 ?
C29 C30 C25 120.9(2) ?
C29 C30 H30 119.5 ?
C25 C30 H30 119.5 ?
C32 C31 C36 119.14(19) ?
C32 C31 C22 119.82(18) ?
C36 C31 C22 121.04(18) ?
C33 C32 C31 120.2(2) ?
C33 C32 H32 119.9 ?
C31 C32 H32 119.9 ?
C34 C33 C32 120.4(2) ?
C34 C33 H33 119.8 ?
C32 C33 H33 119.8 ?
C33 C34 C35 119.6(2) ?
C33 C34 H34 120.2 ?
C35 C34 H34 120.2 ?
C36 C35 C34 120.2(2) ?
C36 C35 H35 119.9 ?
C34 C35 H35 119.9 ?
C35 C36 C31 120.4(2) ?
C35 C36 H36 119.8 ?
C31 C36 H36 119.8 ?
S3 Zn2 S4 124.97(2) y
S3 Zn2 N9 85.99(5) y
S3 Zn2 N12 131.29(5) y
S4 Zn2 N9 124.42(5) y
S4 Zn2 N12 87.23(5) y
N9 Zn2 N12 105.85(6) y
C37 S3 Zn2 93.84(7) ?
C55 S4 Zn2 92.29(7) ?
C37 N7 C38 121.72(18) ?
C37 N7 H7N 114.2(15) ?
C38 N7 H7N 117.6(15) ?
C37 N8 N9 114.79(16) ?
C40 N9 N8 115.50(16) ?
C40 N9 Zn2 126.72(13) ?
N8 N9 Zn2 117.76(12) ?
C55 N10 C56 122.08(18) ?
C55 N10 H10N 117.9(17) ?
C56 N10 H10N 118.7(17) ?
C55 N11 N12 115.50(16) ?
C58 N12 N11 114.72(15) ?
C58 N12 Zn2 128.03(13) ?
N11 N12 Zn2 116.56(12) ?
N8 C37 N7 117.06(18) ?
N8 C37 S3 127.47(15) ?
N7 C37 S3 115.44(15) ?
N7 C38 C39 112.11(17) ?
N7 C38 H38A 109.2 ?
C39 C38 H38A 109.2 ?
N7 C38 H38B 109.2 ?
C39 C38 H38B 109.2 ?
H38A C38 H38B 107.9 ?
C38 C39 H39A 109.5 ?
C38 C39 H39B 109.5 ?
H39A C39 H39B 109.5 ?
C38 C39 H39C 109.5 ?
H39A C39 H39C 109.5 ?
H39B C39 H39C 109.5 ?
N9 C40 C41 117.21(18) ?
N9 C40 C49 121.76(18) ?
C41 C40 C49 121.04(18) ?
C42 C41 C40 125.62(19) ?
C42 C41 H41 117.2 ?
C40 C41 H41 117.2 ?
C41 C42 C43 124.9(2) ?
C41 C42 H42 117.6 ?
C43 C42 H42 117.6 ?
C48 C43 C44 118.2(2) ?
C48 C43 C42 122.6(2) ?
C44 C43 C42 119.2(2) ?
C45 C44 C43 120.8(3) ?
C45 C44 H44 119.6 ?
C43 C44 H44 119.6 ?
C46 C45 C44 120.2(3) ?
C46 C45 H45 119.9 ?
C44 C45 H45 119.9 ?
C45 C46 C47 120.0(3) ?
C45 C46 H46 120.0 ?
C47 C46 H46 120.0 ?
C48 C47 C46 120.3(3) ?
C48 C47 H47 119.9 ?
C46 C47 H47 119.9 ?
C47 C48 C43 120.4(3) ?
C47 C48 H48 119.8 ?
C43 C48 H48 119.8 ?
C54 C49 C50 119.25(19) ?
C54 C49 C40 120.62(19) ?
C50 C49 C40 120.10(18) ?
C49 C50 C51 119.9(2) ?
C49 C50 H50 120.0 ?
C51 C50 H50 120.0 ?
C52 C51 C50 120.1(2) ?
C52 C51 H51 119.9 ?
C50 C51 H51 119.9 ?
C53 C52 C51 119.9(2) ?
C53 C52 H52 120.1 ?
C51 C52 H52 120.1 ?
C52 C53 C54 120.4(2) ?
C52 C53 H53 119.8 ?
C54 C53 H53 119.8 ?
C53 C54 C49 120.4(2) ?
C53 C54 H54 119.8 ?
C49 C54 H54 119.8 ?
N11 C55 N10 115.82(18) ?
N11 C55 S4 128.40(15) ?
N10 C55 S4 115.77(15) ?
C57 C56 N10 111.2(2) ?
C57 C56 H56A 109.4 ?
N10 C56 H56A 109.4 ?
C57 C56 H56B 109.4 ?
N10 C56 H56B 109.4 ?
H56A C56 H56B 108.0 ?
C56 C57 H57A 109.5 ?
C56 C57 H57B 109.5 ?
H57A C57 H57B 109.5 ?
C56 C57 H57C 109.5 ?
H57A C57 H57C 109.5 ?
H57B C57 H57C 109.5 ?
N12 C58 C59 118.20(17) ?
N12 C58 C67 120.79(17) ?
C59 C58 C67 121.00(17) ?
C60 C59 C58 123.84(18) ?
C60 C59 H59 118.1 ?
C58 C59 H59 118.1 ?
C59 C60 C61 127.06(18) ?
C59 C60 H60 116.5 ?
C61 C60 H60 116.5 ?
C66 C61 C62 118.10(18) ?
C66 C61 C60 119.34(18) ?
C62 C61 C60 122.56(18) ?
C63 C62 C61 120.5(2) ?
C63 C62 H62 119.8 ?
C61 C62 H62 119.8 ?
C62 C63 C64 120.4(2) ?
C62 C63 H63 119.8 ?
C64 C63 H63 119.8 ?
C65 C64 C63 119.9(2) ?
C65 C64 H64 120.0 ?
C63 C64 H64 120.0 ?
C64 C65 C66 119.9(2) ?
C64 C65 H65 120.1 ?
C66 C65 H65 120.1 ?
C65 C66 C61 121.3(2) ?
C65 C66 H66 119.4 ?
C61 C66 H66 119.4 ?
C72 C67 C68 119.29(18) ?
C72 C67 C58 121.08(18) ?
C68 C67 C58 119.61(18) ?
C69 C68 C67 120.59(19) ?
C69 C68 H68 119.7 ?
C67 C68 H68 119.7 ?
C70 C69 C68 119.6(2) ?
C70 C69 H69 120.2 ?
C68 C69 H69 120.2 ?
C71 C70 C69 120.3(2) ?
C71 C70 H70 119.8 ?
C69 C70 H70 119.8 ?
C70 C71 C72 120.2(2) ?
C70 C71 H71 119.9 ?
C72 C71 H71 119.9 ?
C67 C72 C71 120.02(19) ?
C67 C72 H72 120.0 ?
C71 C72 H72 120.0 ?

loop_
_geom_bond_atom_site_label_1
_geom_bond_atom_site_label_2
_geom_bond_distance
_geom_bond_publ_flag
Zn1 N6 2.0522(16) y
Zn1 N3 2.0528(16) y
Zn1 S2 2.2688(5) y
Zn1 S1 2.2827(6) y
S1 C1 1.745(2) ?
S2 C19 1.753(2) ?
N1 C1 1.344(2) ?
N1 C2 1.453(3) ?
N1 H1N 0.871(10) ?
N2 C1 1.323(2) y
N2 N3 1.385(2) ?
N3 C4 1.315(2) y
N4 C19 1.347(2) ?
N4 C20 1.457(3) ?
N4 H4N 0.863(9) ?
N5 C19 1.321(2) y
N5 N6 1.374(2) ?
N6 C22 1.311(2) y
C2 C3 1.508(3) ?
C2 H2A 0.9900 ?
C2 H2B 0.9900 ?
C3 H3A 0.9800 ?
C3 H3B 0.9800 ?
C3 H3C 0.9800 ?
C4 C5 1.448(3) ?
C4 C13 1.489(3) ?
C5 C6 1.342(3) y
C5 H5 0.9500 ?
C6 C7 1.469(3) ?
C6 H6 0.9500 ?
C7 C8 1.397(3) ?
C7 C12 1.403(3) ?
C8 C9 1.383(3) ?
C8 H8 0.9500 ?
C9 C10 1.383(3) ?
C9 H9 0.9500 ?
C10 C11 1.385(3) ?
C10 H10 0.9500 ?
C11 C12 1.382(3) ?
C11 H11 0.9500 ?
C12 H12 0.9500 ?
C13 C14 1.394(3) ?
C13 C18 1.397(3) ?
C14 C15 1.388(3) ?
C14 H14 0.9500 ?
C15 C16 1.390(3) ?
C15 H15 0.9500 ?
C16 C17 1.383(3) ?
C16 H16 0.9500 ?
C17 C18 1.389(3) ?
C17 H17 0.9500 ?
C18 H18 0.9500 ?
C20 C21 1.487(3) ?
C20 H20A 0.9900 ?
C20 H20B 0.9900 ?
C21 H21A 0.9800 ?
C21 H21B 0.9800 ?
C21 H21C 0.9800 ?
C22 C23 1.443(3) ?
C22 C31 1.497(3) ?
C23 C24 1.336(3) y
C23 H23 0.9500 ?
C24 C25 1.469(3) ?
C24 H24 0.9500 ?
C25 C26 1.396(3) ?
C25 C30 1.395(3) ?
C26 C27 1.380(3) ?
C26 H26 0.9500 ?
C27 C28 1.389(3) ?
C27 H27 0.9500 ?
C28 C29 1.382(4) ?
C28 H28 0.9500 ?
C29 C30 1.386(3) ?
C29 H29 0.9500 ?
C30 H30 0.9500 ?
C31 C32 1.391(3) ?
C31 C36 1.393(3) ?
C32 C33 1.391(3) ?
C32 H32 0.9500 ?
C33 C34 1.383(3) ?
C33 H33 0.9500 ?
C34 C35 1.389(3) ?
C34 H34 0.9500 ?
C35 C36 1.388(3) ?
C35 H35 0.9500 ?
C36 H36 0.9500 ?
Zn2 N12 2.0496(15) y
Zn2 N9 2.0727(16) y
Zn2 S3 2.2707(6) y
Zn2 S4 2.2823(5) y
S3 C37 1.761(2) ?
S4 C55 1.751(2) ?
N7 C37 1.351(3) ?
N7 C38 1.464(3) ?
N7 H7N 0.870(9) ?
N8 C37 1.311(3) y
N8 N9 1.378(2) ?
N9 C40 1.307(3) y
N10 C55 1.356(3) ?
N10 C56 1.477(3) ?
N10 H10N 0.874(10) ?
N11 C55 1.309(2) y
N11 N12 1.378(2) ?
N12 C58 1.308(2) y
C38 C39 1.521(3) ?
C38 H38A 0.9900 ?
C38 H38B 0.9900 ?
C39 H39A 0.9800 ?
C39 H39B 0.9800 ?
C39 H39C 0.9800 ?
C40 C41 1.444(3) ?
C40 C49 1.489(3) ?
C41 C42 1.339(3) y
C41 H41 0.9500 ?
C42 C43 1.458(3) ?
C42 H42 0.9500 ?
C43 C48 1.397(3) ?
C43 C44 1.398(3) ?
C44 C45 1.381(4) ?
C44 H44 0.9500 ?
C45 C46 1.372(5) ?
C45 H45 0.9500 ?
C46 C47 1.385(5) ?
C46 H46 0.9500 ?
C47 C48 1.382(4) ?
C47 H47 0.9500 ?
C48 H48 0.9500 ?
C49 C54 1.387(3) ?
C49 C50 1.389(3) ?
C50 C51 1.394(3) ?
C50 H50 0.9500 ?
C51 C52 1.379(4) ?
C51 H51 0.9500 ?
C52 C53 1.377(4) ?
C52 H52 0.9500 ?
C53 C54 1.380(3) ?
C53 H53 0.9500 ?
C54 H54 0.9500 ?
C56 C57 1.462(4) ?
C56 H56A 0.9900 ?
C56 H56B 0.9900 ?
C57 H57A 0.9800 ?
C57 H57B 0.9800 ?
C57 H57C 0.9800 ?
C58 C59 1.444(3) ?
C58 C67 1.494(3) ?
C59 C60 1.344(3) y
C59 H59 0.9500 ?
C60 C61 1.460(3) ?
C60 H60 0.9500 ?
C61 C66 1.397(3) ?
C61 C62 1.401(3) ?
C62 C63 1.384(3) ?
C62 H62 0.9500 ?
C63 C64 1.387(3) ?
C63 H63 0.9500 ?
C64 C65 1.380(3) ?
C64 H64 0.9500 ?
C65 C66 1.383(3) ?
C65 H65 0.9500 ?
C66 H66 0.9500 ?
C67 C72 1.386(3) ?
C67 C68 1.395(3) ?
C68 C69 1.385(3) ?
C68 H68 0.9500 ?
C69 C70 1.383(3) ?
C69 H69 0.9500 ?
C70 C71 1.382(3) ?
C70 H70 0.9500 ?
C71 C72 1.389(3) ?
C71 H71 0.9500 ?
C72 H72 0.9500 ?

loop_
_geom_hbond_atom_site_label_D
_geom_hbond_atom_site_label_H
_geom_hbond_atom_site_label_A
_geom_hbond_site_symmetry_A
_geom_hbond_distance_DH
_geom_hbond_distance_HA
_geom_hbond_distance_DA
_geom_hbond_angle_DHA
N1 H1N S3 . 0.871(16) 2.647(15) 3.5077(19) 170.0(17)
N7 H7N N2 . 0.869(17) 2.095(18) 2.941(2) 164.2(17)
N10 H10N S2 4_565 0.873(12) 2.59(2) 3.318(2) 141.9(19)
C11 H11 S4 . 0.95 2.86 3.715(2) 151
C8 H8 Cg1 6_555 0.95 2.73 3.608(2) 154
C32 H32 Cg2 6_545 0.95 2.64 3.532(2) 157

loop_
_geom_torsion_atom_site_label_1
_geom_torsion_atom_site_label_2
_geom_torsion_atom_site_label_3
_geom_torsion_atom_site_label_4
_geom_torsion
C1 N2 N3 C4 -161.61(18)
C1 N2 N3 Zn1 0.9(2)
C19 N5 N6 C22 178.11(17)
C19 N5 N6 Zn1 -6.0(2)
N3 N2 C1 N1 179.06(17)
N3 N2 C1 S1 -0.8(3)
C2 N1 C1 N2 -177.69(19)
C2 N1 C1 S1 2.2(3)
Zn1 S1 C1 N2 0.30(19)
Zn1 S1 C1 N1 -179.60(16)
C1 N1 C2 C3 82.8(3)
N2 N3 C4 C5 8.6(3)
Zn1 N3 C4 C5 -152.08(15)
N2 N3 C4 C13 -173.99(16)
Zn1 N3 C4 C13 25.3(2)
N3 C4 C5 C6 -168.14(19)
C13 C4 C5 C6 14.6(3)
C4 C5 C6 C7 -178.40(18)
C5 C6 C7 C8 -176.6(2)
C5 C6 C7 C12 5.6(3)
C12 C7 C8 C9 -0.2(3)
C6 C7 C8 C9 -178.13(19)
C7 C8 C9 C10 0.7(3)
C8 C9 C10 C11 -0.7(3)
C9 C10 C11 C12 0.2(3)
C10 C11 C12 C7 0.3(3)
C8 C7 C12 C11 -0.3(3)
C6 C7 C12 C11 177.55(19)
N3 C4 C13 C14 52.5(2)
C5 C4 C13 C14 -130.1(2)
N3 C4 C13 C18 -124.4(2)
C5 C4 C13 C18 53.0(3)
C18 C13 C14 C15 1.0(3)
C4 C13 C14 C15 -175.98(18)
C13 C14 C15 C16 1.1(3)
C14 C15 C16 C17 -1.9(3)
C15 C16 C17 C18 0.7(3)
C16 C17 C18 C13 1.4(3)
C14 C13 C18 C17 -2.2(3)
C4 C13 C18 C17 174.75(18)
N6 N5 C19 N4 175.76(16)
N6 N5 C19 S2 -6.5(3)
C20 N4 C19 N5 -178.6(2)
C20 N4 C19 S2 3.4(3)
Zn1 S2 C19 N5 13.04(19)
Zn1 S2 C19 N4 -169.19(15)
C19 N4 C20 C21 175.9(2)
N5 N6 C22 C23 174.90(16)
Zn1 N6 C22 C23 -0.5(3)
N5 N6 C22 C31 -4.2(3)
Zn1 N6 C22 C31 -179.56(14)
N6 C22 C23 C24 -177.1(2)
C31 C22 C23 C24 1.9(3)
C22 C23 C24 C25 177.8(2)
C23 C24 C25 C26 -16.0(4)
C23 C24 C25 C30 164.3(2)
C30 C25 C26 C27 -1.0(4)
C24 C25 C26 C27 179.4(2)
C25 C26 C27 C28 -0.3(4)
C26 C27 C28 C29 0.7(5)
C27 C28 C29 C30 0.4(5)
C28 C29 C30 C25 -1.7(4)
C26 C25 C30 C29 2.0(4)
C24 C25 C30 C29 -178.3(2)
N6 C22 C31 C32 -74.8(3)
C23 C22 C31 C32 106.1(2)
N6 C22 C31 C36 105.0(2)
C23 C22 C31 C36 -74.1(3)
C36 C31 C32 C33 -1.8(3)
C22 C31 C32 C33 178.02(18)
C31 C32 C33 C34 -0.6(3)
C32 C33 C34 C35 2.2(3)
C33 C34 C35 C36 -1.4(3)
C34 C35 C36 C31 -1.0(3)
C32 C31 C36 C35 2.6(3)
C22 C31 C36 C35 -177.24(19)
C37 N8 N9 C40 178.13(17)
C37 N8 N9 Zn2 -3.3(2)
C55 N11 N12 C58 -172.63(18)
C55 N11 N12 Zn2 -1.4(2)
N9 N8 C37 N7 -177.12(16)
N9 N8 C37 S3 4.9(3)
C38 N7 C37 N8 7.1(3)
C38 N7 C37 S3 -174.65(14)
Zn2 S3 C37 N8 -3.59(18)
Zn2 S3 C37 N7 178.41(14)
C37 N7 C38 C39 -86.1(2)
N8 N9 C40 C41 -178.13(16)
Zn2 N9 C40 C41 3.5(3)
N8 N9 C40 C49 1.8(3)
Zn2 N9 C40 C49 -176.55(14)
N9 C40 C41 C42 -163.6(2)
C49 C40 C41 C42 16.4(3)
C40 C41 C42 C43 177.55(19)
C41 C42 C43 C48 17.1(3)
C41 C42 C43 C44 -163.1(2)
C48 C43 C44 C45 -0.5(3)
C42 C43 C44 C45 179.7(2)
C43 C44 C45 C46 1.0(4)
C44 C45 C46 C47 -0.8(5)
C45 C46 C47 C48 0.2(5)
C46 C47 C48 C43 0.3(4)
C44 C43 C48 C47 -0.2(4)
C42 C43 C48 C47 179.7(2)
N9 C40 C49 C54 61.8(3)
C41 C40 C49 C54 -118.2(2)
N9 C40 C49 C50 -116.2(2)
C41 C40 C49 C50 63.7(3)
C54 C49 C50 C51 -0.7(3)
C40 C49 C50 C51 177.40(19)
C49 C50 C51 C52 1.7(3)
C50 C51 C52 C53 -0.8(4)
C51 C52 C53 C54 -1.0(4)
C52 C53 C54 C49 2.0(4)
C50 C49 C54 C53 -1.2(3)
C40 C49 C54 C53 -179.2(2)
N12 N11 C55 N10 -179.60(19)
N12 N11 C55 S4 1.4(3)
C56 N10 C55 N11 -7.7(3)
C56 N10 C55 S4 171.4(2)
Zn2 S4 C55 N11 -0.6(2)
Zn2 S4 C55 N10 -179.63(17)
C55 N10 C56 C57 84.5(3)
N11 N12 C58 C59 -177.58(17)
Zn2 N12 C58 C59 12.4(3)
N11 N12 C58 C67 3.2(3)
Zn2 N12 C58 C67 -166.85(14)
N12 C58 C59 C60 -172.94(19)
C67 C58 C59 C60 6.3(3)
C58 C59 C60 C61 178.86(19)
C59 C60 C61 C66 171.7(2)
C59 C60 C61 C62 -8.0(3)
C66 C61 C62 C63 -1.9(3)
C60 C61 C62 C63 177.8(2)
C61 C62 C63 C64 0.3(3)
C62 C63 C64 C65 1.0(3)
C63 C64 C65 C66 -0.9(3)
C64 C65 C66 C61 -0.7(3)
C62 C61 C66 C65 2.0(3)
C60 C61 C66 C65 -177.6(2)
N12 C58 C67 C72 -112.5(2)
C59 C58 C67 C72 68.2(3)
N12 C58 C67 C68 66.0(3)
C59 C58 C67 C68 -113.2(2)
C72 C67 C68 C69 0.1(3)
C58 C67 C68 C69 -178.50(19)
C67 C68 C69 C70 1.3(3)
C68 C69 C70 C71 -1.5(3)
C69 C70 C71 C72 0.2(3)
C68 C67 C72 C71 -1.4(3)
C58 C67 C72 C71 177.18(19)
C70 C71 C72 C67 1.3(3)
